data_4078350
loop_
_publ_author_name
'Trommer, Martin'
'Miracle, Gary E.'
'Eichler, Barrett E.'
'Powell, Douglas R.'
'West, Robert'

_publ_section_title
;
 Synthesis and Reactivity of Several Stable 1-Silaallenes
;
_journal_issue 26
_journal_name_full Organometallics
_journal_page_first 5737
_journal_paper_doi 10.1021/om970246l
_journal_volume 16
_journal_year 1997
_chemical_formula_sum 'C42 H60 Si'
_chemical_formula_weight 592.99
_chemical_name_systematic
; 
 ? 
;
_space_group_IT_number 14
_symmetry_cell_setting monoclinic
_symmetry_space_group_name_Hall '-P 2ybc'
_symmetry_space_group_name_H-M 'P 1 21/c 1'
_atom_sites_solution_hydrogens geom
_atom_sites_solution_primary direct
_atom_sites_solution_secondary difmap
_audit_creation_method SHELXL
_cell_angle_alpha 90.00
_cell_angle_beta 95.171(2)
_cell_angle_gamma 90.00
_cell_formula_units_Z 4
_cell_length_a 19.1204(5)
_cell_length_b 19.6814(6)
_cell_length_c 10.2646(3)
_cell_measurement_reflns_used 7632
_cell_measurement_temperature 133(2)
_cell_measurement_theta_max 25.0
_cell_measurement_theta_min 3.0
_cell_volume 3847.01(19)
_computing_structure_refinement 'SHELXL-93 (Sheldrick, 1993)'
_computing_structure_solution 'SHELXS-86 (Sheldrick, 1990)'
_diffrn_ambient_temperature 133(2)
_diffrn_measurement_device 'Siemens P4/CCD'
_diffrn_measurement_method 'phi scan frames'
_diffrn_radiation_monochromator graphite
_diffrn_radiation_source 'sealed tube'
_diffrn_radiation_type MoK\a
_diffrn_radiation_wavelength 0.71073
_diffrn_reflns_av_R_equivalents 0.0657
_diffrn_reflns_av_sigmaI/netI 0.0514
_diffrn_reflns_limit_h_max 25
_diffrn_reflns_limit_h_min -24
_diffrn_reflns_limit_k_max 25
_diffrn_reflns_limit_k_min -21
_diffrn_reflns_limit_l_max 13
_diffrn_reflns_limit_l_min -11
_diffrn_reflns_number 32494
_diffrn_reflns_theta_max 25.00
_diffrn_reflns_theta_min 1.49
_diffrn_standards_decay_% 0.39
_diffrn_standards_number 324
_exptl_absorpt_coefficient_mu 0.086
_exptl_absorpt_correction_T_max 0.942
_exptl_absorpt_correction_T_min 0.600
_exptl_absorpt_correction_type empirical
_exptl_crystal_colour colorless
_exptl_crystal_density_diffrn 1.024
_exptl_crystal_density_method 'not measured'
_exptl_crystal_description 'transparent prism'
_exptl_crystal_F_000 1304
_exptl_crystal_size_max 0.48
_exptl_crystal_size_mid 0.32
_exptl_crystal_size_min 0.10
_refine_diff_density_max 0.751
_refine_diff_density_min -0.574
_refine_diff_density_rms 0.079
_refine_ls_extinction_method none
_refine_ls_goodness_of_fit_all 1.038
_refine_ls_goodness_of_fit_obs 1.093
_refine_ls_hydrogen_treatment riding
_refine_ls_matrix_type full
_refine_ls_number_parameters 388
_refine_ls_number_reflns 6771
_refine_ls_number_restraints 0
_refine_ls_restrained_S_all 1.040
_refine_ls_restrained_S_obs 1.093
_refine_ls_R_factor_all 0.0907
_refine_ls_R_factor_obs 0.0617
_refine_ls_shift/esd_max -0.003
_refine_ls_shift/esd_mean 0.000
_refine_ls_structure_factor_coef Fsqd
_refine_ls_weighting_details 'w=1/[\s^2^(Fo^2^)+(0.1081P)^2^+0.4334P] where P=(Fo^2^+2Fc^2^)/3'
_refine_ls_weighting_scheme calc
_refine_ls_wR_factor_all 0.1739
_refine_ls_wR_factor_obs 0.1540
_reflns_number_observed 4884
_reflns_number_total 6777
_reflns_observed_criterion >2sigma(I)
_cod_data_source_file om5737.cif
_cod_data_source_block compound_Z-7
_cod_depositor_comments
;
The following automatic conversions were performed:

'_refine_ls_weighting_scheme' value 'calc
w=1/[\s^2^(Fo^2^)+(0.1081P)^2^+0.4334P] where P=(Fo^2^+2Fc^2^)/3' was
changed to 'calc'. New tag '_refine_ls_weighting_details' was
created. The value of the new tag was set to
'w=1/[\s^2^(Fo^2^)+(0.1081P)^2^+0.4334P] where P=(Fo^2^+2Fc^2^)/3'.

Automatic conversion script
Id: cif_fix_values 3143 2015-03-26 13:38:13Z robertas 
;
_cod_original_cell_volume 3847.0(2)
_cod_original_sg_symbol_H-M P21/c
_cod_database_code 4078350

loop_
_symmetry_equiv_pos_as_xyz
'x, y, z'
'-x, y+1/2, -z+1/2'
'-x, -y, -z'
'x, -y-1/2, z-1/2'

loop_
_atom_site_aniso_label
_atom_site_aniso_U_11
_atom_site_aniso_U_22
_atom_site_aniso_U_33
_atom_site_aniso_U_23
_atom_site_aniso_U_13
_atom_site_aniso_U_12
Si1 0.0101(3) 0.0220(4) 0.0257(4) 0.0022(3) 0.0043(2) 0.0007(2)
C1 0.0118(11) 0.0240(12) 0.0236(12) 0.0015(10) 0.0016(9) 0.0040(9)
C2 0.0134(12) 0.0257(13) 0.0208(12) 0.0020(9) 0.0026(9) 0.0005(9)
C3 0.0122(11) 0.0309(14) 0.0296(13) 0.0001(10) 0.0053(10) 0.0032(10)
C4 0.0168(12) 0.0243(12) 0.0254(13) 0.0011(10) 0.0000(10) 0.0040(9)
C5 0.0147(12) 0.0234(12) 0.0263(13) 0.0011(10) 0.0007(9) -0.0016(9)
C6 0.0118(11) 0.0232(12) 0.0221(12) 0.0036(9) 0.0009(9) 0.0001(9)
C7 0.0143(12) 0.0256(13) 0.0304(13) 0.0035(10) 0.0060(10) 0.0019(9)
C8 0.0100(12) 0.0327(14) 0.050(2) 0.0037(12) 0.0057(11) -0.0016(10)
C9 0.033(2) 0.0331(15) 0.039(2) 0.0072(12) 0.0182(12) 0.0067(11)
C10 0.0215(13) 0.0250(13) 0.040(2) 0.0000(11) 0.0051(11) 0.0038(10)
C11 0.043(2) 0.039(2) 0.045(2) 0.0014(13) -0.0066(14) 0.0218(13)
C12 0.044(2) 0.042(2) 0.043(2) -0.0065(13) 0.0011(14) 0.0192(13)
C13 0.0123(11) 0.0239(13) 0.0324(13) 0.0032(10) 0.0058(10) 0.0016(9)
C14 0.0258(14) 0.040(2) 0.037(2) 0.0080(12) 0.0126(12) 0.0049(12)
C15 0.0139(12) 0.0319(14) 0.046(2) 0.0021(12) 0.0052(11) -0.0019(10)
C16 0.0115(12) 0.0266(13) 0.0312(13) 0.0047(10) 0.0018(10) 0.0001(9)
C17 0.0169(12) 0.0271(13) 0.0286(13) 0.0006(10) 0.0036(10) 0.0006(10)
C18 0.0171(12) 0.0328(14) 0.0276(13) -0.0083(11) 0.0065(10) 0.0025(10)
C19 0.0210(14) 0.046(2) 0.0349(15) -0.0044(12) 0.0040(11) 0.0056(12)
C20 0.027(2) 0.075(2) 0.038(2) -0.0072(15) -0.0016(13) 0.0191(15)
C21 0.0169(15) 0.091(3) 0.048(2) -0.021(2) 0.0064(13) -0.002(2)
C22 0.024(2) 0.070(2) 0.048(2) -0.020(2) 0.0163(13) -0.0158(14)
C23 0.0249(14) 0.039(2) 0.041(2) -0.0100(12) 0.0132(12) -0.0020(11)
C24 0.0232(14) 0.041(2) 0.0302(14) -0.0052(12) 0.0026(11) -0.0001(11)
C25 0.051(2) 0.036(2) 0.036(2) -0.0060(12) 0.0066(13) -0.0079(13)
C26 0.070(2) 0.042(2) 0.0284(15) -0.0010(13) 0.0031(14) 0.0107(15)
C27 0.025(2) 0.127(3) 0.050(2) -0.038(2) -0.0053(14) -0.005(2)
C28 0.0129(11) 0.0238(12) 0.0221(12) -0.0021(9) 0.0034(9) 0.0027(9)
C29 0.0139(12) 0.0229(12) 0.0268(12) 0.0008(10) 0.0040(9) 0.0006(9)
C30 0.0185(12) 0.0202(12) 0.0333(13) 0.0012(10) 0.0044(10) -0.0025(9)
C31 0.0177(12) 0.0240(13) 0.0298(13) 0.0033(10) 0.0044(10) 0.0034(10)
C32 0.0135(12) 0.0253(13) 0.0295(13) 0.0007(10) 0.0007(10) 0.0001(9)
C33 0.0146(12) 0.0218(12) 0.0241(12) 0.0003(10) 0.0056(9) 0.0003(9)
C34 0.0163(12) 0.0244(13) 0.0311(13) 0.0040(10) -0.0002(10) -0.0022(9)
C35 0.0274(14) 0.0301(14) 0.038(2) -0.0015(11) -0.0015(12) -0.0061(11)
C36 0.0190(13) 0.0373(15) 0.0378(15) 0.0040(12) 0.0011(11) -0.0076(11)
C37 0.0173(13) 0.0275(14) 0.046(2) 0.0109(11) 0.0025(11) 0.0003(10)
C38 0.031(2) 0.032(2) 0.063(2) 0.0000(14) 0.0018(14) 0.0089(12)
C39 0.0214(14) 0.042(2) 0.043(2) 0.0154(13) -0.0010(12) 0.0028(11)
C40 0.0143(12) 0.0240(13) 0.0360(14) 0.0039(11) 0.0005(10) -0.0011(9)
C41 0.0170(13) 0.0289(14) 0.052(2) 0.0061(12) 0.0032(11) -0.0030(10)
C42 0.053(2) 0.029(2) 0.067(2) -0.0096(14) 0.023(2) -0.0078(13)

loop_
_atom_site_label
_atom_site_type_symbol
_atom_site_fract_x
_atom_site_fract_y
_atom_site_fract_z
_atom_site_U_iso_or_equiv
_atom_site_thermal_displace_type
_atom_site_occupancy
_atom_site_calc_flag
_atom_site_refinement_flags
Si1 Si 0.19952(3) 0.52180(3) 0.31876(6) 0.0191(2) Uani 1 d .
C1 C 0.20604(11) 0.61776(11) 0.3139(2) 0.0198(5) Uani 1 d .
C2 C 0.13855(11) 0.62355(11) 0.3590(2) 0.0199(5) Uani 1 d .
C3 C 0.10686(12) 0.68636(12) 0.3737(2) 0.0240(5) Uani 1 d .
H3 H 0.06175(12) 0.68903(12) 0.4053(2) 0.029 Uiso 1 calc R
C4 C 0.14207(12) 0.74574(11) 0.3414(2) 0.0223(5) Uani 1 d .
C5 C 0.20832(11) 0.73940(12) 0.2936(2) 0.0215(5) Uani 1 d .
H5 H 0.23193(11) 0.77951(12) 0.2706(2) 0.026 Uiso 1 calc R
C6 C 0.24136(11) 0.67634(11) 0.2784(2) 0.0191(5) Uani 1 d .
C7 C 0.11151(12) 0.55136(12) 0.3794(2) 0.0232(5) Uani 1 d .
C8 C 0.04326(12) 0.53671(13) 0.2923(3) 0.0307(6) Uani 1 d .
H8A H 0.00496(12) 0.56410(13) 0.3220(3) 0.046 Uiso 1 d R
H8B H 0.03151(12) 0.48840(13) 0.2980(3) 0.046 Uiso 1 d R
H8C H 0.04992(12) 0.54831(13) 0.2014(3) 0.046 Uiso 1 d R
C9 C 0.10136(14) 0.53691(13) 0.5230(3) 0.0340(6) Uani 1 d .
H9A H 0.06400(14) 0.56609(13) 0.5511(3) 0.051 Uiso 1 d R
H9B H 0.14523(14) 0.54624(13) 0.5770(3) 0.051 Uiso 1 d R
H9C H 0.08836(14) 0.48915(13) 0.5329(3) 0.051 Uiso 1 d R
C10 C 0.10883(13) 0.81567(12) 0.3523(3) 0.0287(6) Uani 1 d .
H10 H 0.14416(13) 0.85041(12) 0.3307(3) 0.034 Uiso 1 calc R
C11 C 0.0448(2) 0.82260(14) 0.2527(3) 0.0429(7) Uani 1 d .
H11A H 0.0247(2) 0.86819(14) 0.2587(3) 0.064 Uiso 1 d R
H11B H 0.0096(2) 0.78859(14) 0.2710(3) 0.064 Uiso 1 d R
H11C H 0.0591(2) 0.81545(14) 0.1644(3) 0.064 Uiso 1 d R
C12 C 0.0882(2) 0.83083(15) 0.4892(3) 0.0430(7) Uani 1 d .
H12A H 0.1294(2) 0.82578(15) 0.5526(3) 0.065 Uiso 1 d R
H12B H 0.0516(2) 0.79904(15) 0.5109(3) 0.065 Uiso 1 d R
H12C H 0.0705(2) 0.87745(15) 0.4923(3) 0.065 Uiso 1 d R
C13 C 0.31179(11) 0.67274(12) 0.2191(2) 0.0226(5) Uani 1 d .
H13 H 0.32900(11) 0.62482(12) 0.2274(2) 0.027 Uiso 1 calc R
C14 C 0.30183(14) 0.68997(13) 0.0735(3) 0.0339(6) Uani 1 d .
H14A H 0.34662(14) 0.68464(13) 0.0351(3) 0.051 Uiso 1 d R
H14B H 0.28563(14) 0.73703(13) 0.0625(3) 0.051 Uiso 1 d R
H14C H 0.26687(14) 0.65931(13) 0.0295(3) 0.051 Uiso 1 d R
C15 C 0.36802(12) 0.71883(13) 0.2904(3) 0.0303(6) Uani 1 d .
H15A H 0.41256(12) 0.71318(13) 0.2513(3) 0.045 Uiso 1 d R
H15B H 0.37434(12) 0.70628(13) 0.3831(3) 0.045 Uiso 1 d R
H15C H 0.35292(12) 0.76635(13) 0.2823(3) 0.045 Uiso 1 d R
C16 C 0.18585(12) 0.48186(11) 0.1528(2) 0.0231(5) Uani 1 d .
H16 H 0.13790(12) 0.47697(11) 0.1210(2) 0.028 Uiso 1 calc R
C17 C 0.23113(12) 0.45887(12) 0.0705(2) 0.0241(5) Uani 1 d .
C18 C 0.30968(12) 0.46120(12) 0.1080(2) 0.0256(6) Uani 1 d .
C19 C 0.34314(13) 0.41100(14) 0.1861(3) 0.0339(6) Uani 1 d .
H19 H 0.31618(13) 0.37538(14) 0.2190(3) 0.041 Uiso 1 calc R
C20 C 0.41609(15) 0.4122(2) 0.2170(3) 0.0471(8) Uani 1 d .
H20 H 0.43828(15) 0.3777(2) 0.2707(3) 0.057 Uiso 1 calc R
C21 C 0.45571(15) 0.4640(2) 0.1690(3) 0.0519(9) Uani 1 d .
H21 H 0.50523(15) 0.4645(2) 0.1885(3) 0.062 Uiso 1 calc R
C22 C 0.42336(15) 0.5147(2) 0.0932(3) 0.0466(8) Uani 1 d .
H22 H 0.45052(15) 0.5505(2) 0.0615(3) 0.056 Uiso 1 calc R
C23 C 0.35073(14) 0.51347(14) 0.0627(3) 0.0344(6) Uani 1 d .
H23 H 0.32887(14) 0.54869(14) 0.0104(3) 0.041 Uiso 1 calc R
C24 C 0.20852(13) 0.42870(13) -0.0655(2) 0.0313(6) Uani 1 d .
C25 C 0.2433(2) 0.35919(13) -0.0813(3) 0.0408(7) Uani 1 d .
H25A H 0.2303(2) 0.34179(13) -0.1696(3) 0.061 Uiso 1 d R
H25B H 0.2272(2) 0.32737(13) -0.0168(3) 0.061 Uiso 1 d R
H25C H 0.2944(2) 0.36404(13) -0.0675(3) 0.061 Uiso 1 d R
C26 C 0.2316(2) 0.47575(15) -0.1730(3) 0.0470(8) Uani 1 d .
H26A H 0.2171(2) 0.45612(15) -0.2590(3) 0.070 Uiso 1 d R
H26B H 0.2827(2) 0.48081(15) -0.1629(3) 0.070 Uiso 1 d R
H26C H 0.2095(2) 0.52038(15) -0.1657(3) 0.070 Uiso 1 d R
C27 C 0.1285(2) 0.4186(2) -0.0872(3) 0.0677(11) Uani 1 d .
H27A H 0.1165(2) 0.3978(2) -0.1730(3) 0.102 Uiso 1 d R
H27B H 0.1051(2) 0.4628(2) -0.0836(3) 0.102 Uiso 1 d R
H27C H 0.1131(2) 0.3889(2) -0.0187(3) 0.102 Uiso 1 d R
C28 C 0.25577(11) 0.46562(11) 0.4375(2) 0.0195(5) Uani 1 d .
C29 C 0.23231(11) 0.39783(11) 0.4569(2) 0.0211(5) Uani 1 d .
C30 C 0.27416(12) 0.35264(12) 0.5341(2) 0.0239(5) Uani 1 d .
H30 H 0.25775(12) 0.30760(12) 0.5448(2) 0.029 Uiso 1 calc R
C31 C 0.33969(12) 0.37133(11) 0.5968(2) 0.0237(5) Uani 1 d .
C32 C 0.36120(12) 0.43826(11) 0.5811(2) 0.0229(5) Uani 1 d .
H32 H 0.40476(12) 0.45248(11) 0.6243(2) 0.027 Uiso 1 calc R
C33 C 0.32127(12) 0.48529(11) 0.5043(2) 0.0199(5) Uani 1 d .
C34 C 0.16088(12) 0.37105(12) 0.3965(2) 0.0241(5) Uani 1 d .
H34 H 0.13426(12) 0.41040(12) 0.3552(2) 0.029 Uiso 1 calc R
C35 C 0.16931(14) 0.31828(12) 0.2898(3) 0.0322(6) Uani 1 d .
H35A H 0.12293(14) 0.30183(12) 0.2552(3) 0.048 Uiso 1 d R
H35B H 0.19741(14) 0.28010(12) 0.3267(3) 0.048 Uiso 1 d R
H35C H 0.19300(14) 0.33905(12) 0.2189(3) 0.048 Uiso 1 d R
C36 C 0.11695(13) 0.34106(13) 0.5015(2) 0.0315(6) Uani 1 d .
H36A H 0.06948(13) 0.33091(13) 0.4622(2) 0.047 Uiso 1 d R
H36B H 0.11435(13) 0.37404(13) 0.5724(2) 0.047 Uiso 1 d R
H36C H 0.13910(13) 0.29919(13) 0.5366(2) 0.047 Uiso 1 d R
C37 C 0.38454(12) 0.31819(12) 0.6736(3) 0.0302(6) Uani 1 d .
H37 H 0.35202(12) 0.28800(12) 0.7181(3) 0.036 Uiso 1 calc R
C38 C 0.42230(15) 0.27376(14) 0.5781(3) 0.0425(7) Uani 1 d .
H38A H 0.44849(15) 0.23769(14) 0.6269(3) 0.064 Uiso 1 d R
H38B H 0.45487(15) 0.30188(14) 0.5330(3) 0.064 Uiso 1 d R
H38C H 0.38751(15) 0.25343(14) 0.5137(3) 0.064 Uiso 1 d R
C39 C 0.43700(13) 0.34831(14) 0.7795(3) 0.0358(7) Uani 1 d .
H39A H 0.45931(13) 0.31153(14) 0.8325(3) 0.054 Uiso 1 d R
H39B H 0.41225(13) 0.37866(14) 0.8355(3) 0.054 Uiso 1 d R
H39C H 0.47299(13) 0.37401(14) 0.7383(3) 0.054 Uiso 1 d R
C40 C 0.34797(12) 0.55866(12) 0.5000(2) 0.0249(5) Uani 1 d .
H40 H 0.32182(12) 0.58139(12) 0.4233(2) 0.030 Uiso 1 calc R
C41 C 0.42662(12) 0.56375(13) 0.4816(3) 0.0325(6) Uani 1 d .
H41A H 0.43669(12) 0.53788(13) 0.4039(3) 0.049 Uiso 1 d R
H41B H 0.45400(12) 0.54513(13) 0.5587(3) 0.049 Uiso 1 d R
H41C H 0.43935(12) 0.61149(13) 0.4704(3) 0.049 Uiso 1 d R
C42 C 0.3313(2) 0.59704(14) 0.6220(3) 0.0483(8) Uani 1 d .
H42A H 0.2804(2) 0.59716(14) 0.6276(3) 0.073 Uiso 1 d R
H42B H 0.3481(2) 0.64392(14) 0.6172(3) 0.073 Uiso 1 d R
H42C H 0.3545(2) 0.57483(14) 0.6996(3) 0.073 Uiso 1 d R

loop_
_atom_type_symbol
_atom_type_description
_atom_type_scat_dispersion_real
_atom_type_scat_dispersion_imag
_atom_type_scat_source
C C 0.0033 0.0016 'International Tables Vol C Tables 4.2.6.8 and 6.1.1.4'
H H 0.0000 0.0000 'International Tables Vol C Tables 4.2.6.8 and 6.1.1.4'
Si Si 0.0817 0.0704 'International Tables Vol C Tables 4.2.6.8 and 6.1.1.4'

loop_
_geom_angle_atom_site_label_1
_geom_angle_atom_site_label_2
_geom_angle_atom_site_label_3
_geom_angle
C16 Si1 C1 113.51(10)
C16 Si1 C28 111.26(10)
C1 Si1 C28 124.12(10)
C16 Si1 C7 111.39(10)
C1 Si1 C7 76.69(10)
C28 Si1 C7 115.21(10)
C6 C1 C2 119.6(2)
C6 C1 Si1 149.5(2)
C2 C1 Si1 90.44(15)
C3 C2 C1 121.8(2)
C3 C2 C7 130.8(2)
C1 C2 C7 107.4(2)
C2 C3 C4 119.5(2)
C3 C4 C5 118.4(2)
C3 C4 C10 121.5(2)
C5 C4 C10 120.1(2)
C4 C5 C6 123.0(2)
C1 C6 C5 117.7(2)
C1 C6 C13 121.9(2)
C5 C6 C13 120.4(2)
C9 C7 C2 112.2(2)
C9 C7 C8 110.5(2)
C2 C7 C8 111.9(2)
C9 C7 Si1 116.3(2)
C2 C7 Si1 85.46(13)
C8 C7 Si1 118.2(2)
C12 C10 C4 112.9(2)
C12 C10 C11 110.0(2)
C4 C10 C11 110.2(2)
C14 C13 C6 110.1(2)
C14 C13 C15 110.8(2)
C6 C13 C15 112.7(2)
C17 C16 Si1 132.0(2)
C16 C17 C18 120.7(2)
C16 C17 C24 123.8(2)
C18 C17 C24 115.6(2)
C19 C18 C23 118.1(2)
C19 C18 C17 121.2(2)
C23 C18 C17 120.7(2)
C18 C19 C20 120.9(3)
C21 C20 C19 119.8(3)
C22 C21 C20 120.1(3)
C21 C22 C23 120.1(3)
C22 C23 C18 121.0(3)
C26 C24 C25 107.9(2)
C26 C24 C27 108.6(3)
C25 C24 C27 107.7(2)
C26 C24 C17 110.1(2)
C25 C24 C17 110.5(2)
C27 C24 C17 112.0(2)
C33 C28 C29 117.4(2)
C33 C28 Si1 124.8(2)
C29 C28 Si1 117.7(2)
C30 C29 C28 120.3(2)
C30 C29 C34 116.9(2)
C28 C29 C34 122.8(2)
C29 C30 C31 122.4(2)
C32 C31 C30 117.1(2)
C32 C31 C37 123.3(2)
C30 C31 C37 119.6(2)
C31 C32 C33 122.6(2)
C32 C33 C28 120.2(2)
C32 C33 C40 118.3(2)
C28 C33 C40 121.5(2)
C35 C34 C29 111.9(2)
C35 C34 C36 109.9(2)
C29 C34 C36 111.6(2)
C31 C37 C39 113.8(2)
C31 C37 C38 109.5(2)
C39 C37 C38 110.9(2)
C42 C40 C33 110.5(2)
C42 C40 C41 110.5(2)
C33 C40 C41 113.4(2)

loop_
_geom_bond_atom_site_label_1
_geom_bond_atom_site_label_2
_geom_bond_distance
Si1 C16 1.873(2)
Si1 C1 1.894(2)
Si1 C28 1.905(2)
Si1 C7 1.936(2)
C1 C6 1.401(3)
C1 C2 1.414(3)
C2 C3 1.391(3)
C2 C7 1.533(3)
C3 C4 1.403(3)
C4 C5 1.405(3)
C4 C10 1.524(3)
C5 C6 1.408(3)
C6 C13 1.529(3)
C7 C9 1.531(3)
C7 C8 1.541(3)
C10 C12 1.523(4)
C10 C11 1.529(4)
C13 C14 1.527(3)
C13 C15 1.541(3)
C16 C17 1.342(3)
C17 C18 1.517(3)
C17 C24 1.542(3)
C18 C19 1.391(4)
C18 C23 1.399(4)
C19 C20 1.403(4)
C20 C21 1.386(5)
C21 C22 1.377(5)
C22 C23 1.396(4)
C24 C26 1.535(4)
C24 C25 1.536(4)
C24 C27 1.538(4)
C28 C33 1.426(3)
C28 C29 1.427(3)
C29 C30 1.395(3)
C29 C34 1.541(3)
C30 C31 1.405(3)
C31 C32 1.394(3)
C31 C37 1.526(3)
C32 C33 1.397(3)
C33 C40 1.534(3)
C34 C35 1.529(3)
C34 C36 1.542(3)
C37 C39 1.531(4)
C37 C38 1.540(4)
C40 C42 1.520(4)
C40 C41 1.536(3)

loop_
_geom_torsion_atom_site_label_1
_geom_torsion_atom_site_label_2
_geom_torsion_atom_site_label_3
_geom_torsion_atom_site_label_4
_geom_torsion
C16 Si1 C1 C6 -63.9(4)
C28 Si1 C1 C6 76.6(4)
C7 Si1 C1 C6 -171.8(4)
C16 Si1 C1 C2 107.23(15)
C28 Si1 C1 C2 -112.19(15)
C7 Si1 C1 C2 -0.57(14)
C6 C1 C2 C3 -2.3(3)
Si1 C1 C2 C3 -177.2(2)
C6 C1 C2 C7 175.6(2)
Si1 C1 C2 C7 0.7(2)
C1 C2 C3 C4 0.9(3)
C7 C2 C3 C4 -176.5(2)
C2 C3 C4 C5 0.7(3)
C2 C3 C4 C10 178.4(2)
C3 C4 C5 C6 -0.9(3)
C10 C4 C5 C6 -178.6(2)
C2 C1 C6 C5 2.1(3)
Si1 C1 C6 C5 171.9(3)
C2 C1 C6 C13 -175.1(2)
Si1 C1 C6 C13 -5.3(5)
C4 C5 C6 C1 -0.5(3)
C4 C5 C6 C13 176.7(2)
C3 C2 C7 C9 -66.4(3)
C1 C2 C7 C9 115.9(2)
C3 C2 C7 C8 58.4(3)
C1 C2 C7 C8 -119.3(2)
C3 C2 C7 Si1 176.9(2)
C1 C2 C7 Si1 -0.7(2)
C16 Si1 C7 C9 137.6(2)
C1 Si1 C7 C9 -112.0(2)
C28 Si1 C7 C9 9.7(2)
C16 Si1 C7 C2 -109.81(14)
C1 Si1 C7 C2 0.53(13)
C28 Si1 C7 C2 122.25(13)
C16 Si1 C7 C8 2.6(2)
C1 Si1 C7 C8 112.9(2)
C28 Si1 C7 C8 -125.3(2)
C3 C4 C10 C12 57.0(3)
C5 C4 C10 C12 -125.3(2)
C3 C4 C10 C11 -66.4(3)
C5 C4 C10 C11 111.2(3)
C1 C6 C13 C14 107.2(2)
C5 C6 C13 C14 -69.9(3)
C1 C6 C13 C15 -128.7(2)
C5 C6 C13 C15 54.2(3)
C1 Si1 C16 C17 90.4(2)
C28 Si1 C16 C17 -55.2(3)
C7 Si1 C16 C17 174.7(2)
Si1 C16 C17 C18 1.6(4)
Si1 C16 C17 C24 -178.5(2)
C16 C17 C18 C19 82.3(3)
C24 C17 C18 C19 -97.6(3)
C16 C17 C18 C23 -98.9(3)
C24 C17 C18 C23 81.3(3)
C23 C18 C19 C20 -0.9(4)
C17 C18 C19 C20 177.9(2)
C18 C19 C20 C21 -0.2(4)
C19 C20 C21 C22 1.1(4)
C20 C21 C22 C23 -1.0(4)
C21 C22 C23 C18 -0.1(4)
C19 C18 C23 C22 1.1(4)
C17 C18 C23 C22 -177.8(2)
C16 C17 C24 C26 112.7(3)
C18 C17 C24 C26 -67.4(3)
C16 C17 C24 C25 -128.3(3)
C18 C17 C24 C25 51.6(3)
C16 C17 C24 C27 -8.2(4)
C18 C17 C24 C27 171.6(3)
C16 Si1 C28 C33 120.5(2)
C1 Si1 C28 C33 -20.8(2)
C7 Si1 C28 C33 -111.5(2)
C16 Si1 C28 C29 -56.6(2)
C1 Si1 C28 C29 162.1(2)
C7 Si1 C28 C29 71.4(2)
C33 C28 C29 C30 -2.7(3)
Si1 C28 C29 C30 174.7(2)
C33 C28 C29 C34 176.7(2)
Si1 C28 C29 C34 -5.9(3)
C28 C29 C30 C31 0.8(4)
C34 C29 C30 C31 -178.6(2)
C29 C30 C31 C32 1.4(3)
C29 C30 C31 C37 -176.6(2)
C30 C31 C32 C33 -1.6(3)
C37 C31 C32 C33 176.2(2)
C31 C32 C33 C28 -0.3(3)
C31 C32 C33 C40 176.6(2)
C29 C28 C33 C32 2.4(3)
Si1 C28 C33 C32 -174.7(2)
C29 C28 C33 C40 -174.3(2)
Si1 C28 C33 C40 8.5(3)
C30 C29 C34 C35 -69.7(3)
C28 C29 C34 C35 110.8(2)
C30 C29 C34 C36 54.0(3)
C28 C29 C34 C36 -125.5(2)
C32 C31 C37 C39 26.1(3)
C30 C31 C37 C39 -156.1(2)
C32 C31 C37 C38 -98.7(3)
C30 C31 C37 C38 79.1(3)
C32 C33 C40 C42 -79.1(3)
C28 C33 C40 C42 97.7(3)
C32 C33 C40 C41 45.5(3)
C28 C33 C40 C41 -137.6(2)
